data_4036006
loop_
_publ_author_name
'Wan, Yameng'
'Zhang, Zhiguo'
'Ma, Nana'
'Bi, Jingjing'
'Zhang, Guisheng'

_publ_section_title
;
 Acylamino-Directed Specific Sequential Difunctionalizations of Anilides
 via Metal-Free Relay Reactions for p-Oxygen and o-Nitrogen Incorporation.
;
_journal_issue 2
_journal_name_full 'The Journal of organic chemistry'
_journal_page_first 780
_journal_page_last 791
_journal_paper_doi 10.1021/acs.joc.8b02636
_journal_volume 84
_journal_year 2019
_chemical_formula_moiety 'C9 H10 N2 O5'
_chemical_formula_sum 'C9 H10 N2 O5'
_chemical_formula_weight 226.19
_space_group_crystal_system monoclinic
_space_group_IT_number 14
_space_group_name_Hall '-P 2ybc'
_space_group_name_H-M_alt 'P 1 21/c 1'
_atom_sites_solution_hydrogens geom
_atom_sites_solution_primary direct
_audit_creation_date 2017-12-12
_audit_creation_method
;
Olex2 1.2
(compiled 2017.08.10 svn.r3458 for OlexSys, GUI svn.r5381)
;
_cell_angle_alpha 90
_cell_angle_beta 90.055(9)
_cell_angle_gamma 90
_cell_formula_units_Z 4
_cell_length_a 3.8905(5)
_cell_length_b 20.385(2)
_cell_length_c 12.7499(11)
_cell_measurement_reflns_used 814
_cell_measurement_temperature 293(2)
_cell_measurement_theta_max 69.2830
_cell_measurement_theta_min 4.3080
_cell_volume 1011.17(19)
_computing_cell_refinement
;
CrysAlisPro, Agilent Technologies,
Version 1.171.37.35 (release 13-08-2014 CrysAlis171 .NET)
(compiled Aug 13 2014,18:06:01)
;
_computing_data_collection
;
CrysAlisPro, Agilent Technologies,
Version 1.171.37.35 (release 13-08-2014 CrysAlis171 .NET)
(compiled Aug 13 2014,18:06:01)
;
_computing_data_reduction
;
CrysAlisPro, Agilent Technologies,
Version 1.171.37.35 (release 13-08-2014 CrysAlis171 .NET)
(compiled Aug 13 2014,18:06:01)
;
_computing_molecular_graphics 'Olex2 (Dolomanov et al., 2009)'
_computing_publication_material 'Olex2 (Dolomanov et al., 2009)'
_computing_structure_refinement 'ShelXL (Sheldrick, 2015)'
_computing_structure_solution 'SIR2004 (Burla et al., 2007)'
_diffrn_ambient_temperature 293(2)
_diffrn_detector 'CCD plate'
_diffrn_detector_area_resol_mean 16.2312
_diffrn_detector_type Eos
_diffrn_measured_fraction_theta_full 1.000
_diffrn_measured_fraction_theta_max 0.981
_diffrn_measurement_details
;
#__ type_ start__ end____ width___ exp.time_
  1 omega -103.00   -5.00   1.0000    3.5000
omega____ theta____ kappa____ phi______ frames
    -      -33.5000  -77.0000   30.0000 98

#__ type_ start__ end____ width___ exp.time_
  2 omega  -47.00   35.00   1.0000    3.5000
omega____ theta____ kappa____ phi______ frames
    -      -33.5000   57.0000 -120.0000 82

#__ type_ start__ end____ width___ exp.time_
  3 omega   18.00   50.00   1.0000    3.5000
omega____ theta____ kappa____ phi______ frames
    -       36.4734   57.0000    0.0000 32

#__ type_ start__ end____ width___ exp.time_
  4 omega  -11.00   54.00   1.0000    3.5000
omega____ theta____ kappa____ phi______ frames
    -       36.4734  -37.0000 -120.0000 65

#__ type_ start__ end____ width___ exp.time_
  5 omega   38.00   83.00   1.0000   15.0000
omega____ theta____ kappa____ phi______ frames
    -      108.0000  -30.0000  150.0000 45

#__ type_ start__ end____ width___ exp.time_
  6 omega   39.00  104.00   1.0000   15.0000
omega____ theta____ kappa____ phi______ frames
    -      108.0000  -94.0000   60.0000 65

#__ type_ start__ end____ width___ exp.time_
  7 omega   46.00   73.00   1.0000   15.0000
omega____ theta____ kappa____ phi______ frames
    -      108.0000  -30.0000  -60.0000 27

#__ type_ start__ end____ width___ exp.time_
  8 omega   40.00   93.00   1.0000   15.0000
omega____ theta____ kappa____ phi______ frames
    -      108.0000  -45.0000  -90.0000 53

#__ type_ start__ end____ width___ exp.time_
  9 omega   90.00  172.00   1.0000   15.0000
omega____ theta____ kappa____ phi______ frames
    -      108.0000   45.0000  -90.0000 82

#__ type_ start__ end____ width___ exp.time_
 10 omega   57.00  110.00   1.0000    7.5000
omega____ theta____ kappa____ phi______ frames
    -       36.4734  178.0000 -120.0000 53

#__ type_ start__ end____ width___ exp.time_
 11 omega  -20.00    6.00   1.0000    7.5000
omega____ theta____ kappa____ phi______ frames
    -       36.4734  -57.0000 -150.0000 26

#__ type_ start__ end____ width___ exp.time_
 12 omega   14.00   43.00   1.0000    7.5000
omega____ theta____ kappa____ phi______ frames
    -       36.4734  -57.0000 -150.0000 29

#__ type_ start__ end____ width___ exp.time_
 13 omega   58.00   84.00   1.0000   17.5000
omega____ theta____ kappa____ phi______ frames
    -      108.0000  -45.0000  120.0000 26

#__ type_ start__ end____ width___ exp.time_
 14 omega   63.00   89.00   1.0000   17.5000
omega____ theta____ kappa____ phi______ frames
    -      108.0000  -30.0000 -150.0000 26

#__ type_ start__ end____ width___ exp.time_
 15 omega   75.00  102.00   1.0000   17.5000
omega____ theta____ kappa____ phi______ frames
    -      108.0000  -94.0000  -90.0000 27

#__ type_ start__ end____ width___ exp.time_
 16 omega   43.00   98.00   1.0000   17.5000
omega____ theta____ kappa____ phi______ frames
    -      108.0000  -45.0000   90.0000 55

#__ type_ start__ end____ width___ exp.time_
 17 omega  143.00  171.00   1.0000   17.5000
omega____ theta____ kappa____ phi______ frames
    -      108.0000   77.0000  150.0000 28

#__ type_ start__ end____ width___ exp.time_
 18 omega -106.00  -63.00   1.0000    7.5000
omega____ theta____ kappa____ phi______ frames
    -      -33.5000  -19.0000  150.0000 43
;
_diffrn_measurement_device 'four-circle diffractometer'
_diffrn_measurement_device_type 'Xcalibur, Eos, Gemini'
_diffrn_measurement_method '\w scans'
_diffrn_orient_matrix_UB_11 0.0392916000
_diffrn_orient_matrix_UB_12 0.0536478000
_diffrn_orient_matrix_UB_13 -0.0841784000
_diffrn_orient_matrix_UB_21 0.0333828000
_diffrn_orient_matrix_UB_22 0.0522923000
_diffrn_orient_matrix_UB_23 0.0865759000
_diffrn_orient_matrix_UB_31 0.3929008000
_diffrn_orient_matrix_UB_32 -0.0098432000
_diffrn_orient_matrix_UB_33 0.0011624000
_diffrn_radiation_monochromator graphite
_diffrn_radiation_probe x-ray
_diffrn_radiation_type CuK\a
_diffrn_radiation_wavelength 1.54184
_diffrn_reflns_av_unetI/netI 0.0477
_diffrn_reflns_Laue_measured_fraction_full 1.000
_diffrn_reflns_Laue_measured_fraction_max 0.981
_diffrn_reflns_limit_h_max 4
_diffrn_reflns_limit_h_min -4
_diffrn_reflns_limit_k_max 24
_diffrn_reflns_limit_k_min -24
_diffrn_reflns_limit_l_max 15
_diffrn_reflns_limit_l_min 0
_diffrn_reflns_number 1901
_diffrn_reflns_point_group_measured_fraction_full 1.000
_diffrn_reflns_point_group_measured_fraction_max 0.981
_diffrn_reflns_theta_full 67.684
_diffrn_reflns_theta_max 70.868
_diffrn_reflns_theta_min 4.090
_diffrn_source 'Enhance (Cu) X-ray Source'
_exptl_absorpt_coefficient_mu 1.061
_exptl_absorpt_correction_T_max 1.00000
_exptl_absorpt_correction_T_min 0.46728
_exptl_absorpt_correction_type multi-scan
_exptl_absorpt_process_details
;
CrysAlisPro, Agilent Technologies,
Version 1.171.37.35 (release 13-08-2014 CrysAlis171 .NET)
(compiled Aug 13 2014,18:06:01)
Empirical absorption correction using spherical harmonics,
 implemented in SCALE3 ABSPACK scaling algorithm.
;
_exptl_crystal_colour yellow
_exptl_crystal_colour_primary yellow
_exptl_crystal_density_diffrn 1.486
_exptl_crystal_description needle
_exptl_crystal_F_000 472
_exptl_crystal_size_max 0.21
_exptl_crystal_size_mid 0.1
_exptl_crystal_size_min 0.05
_refine_diff_density_max 0.190
_refine_diff_density_min -0.246
_refine_diff_density_rms 0.050
_refine_ls_extinction_method none
_refine_ls_goodness_of_fit_ref 1.042
_refine_ls_hydrogen_treatment constr
_refine_ls_matrix_type full
_refine_ls_number_parameters 148
_refine_ls_number_reflns 1901
_refine_ls_number_restraints 0
_refine_ls_restrained_S_all 1.042
_refine_ls_R_factor_all 0.0895
_refine_ls_R_factor_gt 0.0575
_refine_ls_shift/su_max 0.000
_refine_ls_shift/su_mean 0.000
_refine_ls_structure_factor_coef Fsqd
_refine_ls_weighting_details 'w=1/[\s^2^(Fo^2^)+(0.0675P)^2^+0.1548P] where P=(Fo^2^+2Fc^2^)/3'
_refine_ls_weighting_scheme calc
_refine_ls_wR_factor_gt 0.1401
_refine_ls_wR_factor_ref 0.1687
_reflns_Friedel_coverage 0.000
_reflns_number_gt 1244
_reflns_number_total 1901
_reflns_threshold_expression 'I > 2\s(I)'
_cod_data_source_file jo8b02636_si_003.cif
_cod_data_source_block 201712262_tw
_cod_original_cell_volume 1011.18(19)
_cod_database_code 4036006
_shelx_shelxl_version_number 2014/7
_chemical_oxdiff_formula C20H56N2O3
_shelx_space_group_comment
;
The symmetry employed for this shelxl refinement is uniquely defined
by the following loop, which should always be used as a source of
symmetry information in preference to the above space-group names.
They are only intended as comments.
;
_shelx_estimated_absorpt_t_max 0.949
_shelx_estimated_absorpt_t_min 0.808
_reflns_odcompleteness_completeness 99.68
_reflns_odcompleteness_iscentric 1
_reflns_odcompleteness_theta 66.97
_olex2_refinement_description
;
1. Twinned data refinement
 Scales: 0.553(3)
 0.447(3)
2. Fixed Uiso
 At 1.2 times of:
  All C(H) groups, All N(H) groups
 At 1.5 times of:
  All C(H,H,H) groups
3.a Aromatic/amide H refined with riding coordinates:
 C3(H3), C5(H5), C6(H6), N1(H1)
3.b Idealised Me refined as rotating group:
 C8(H8A,H8B,H8C), C9(H9A,H9B,H9C)
;
_olex2_submission_special_instructions 'No special instructions were received'

loop_
_space_group_symop_operation_xyz
'x, y, z'
'-x, y+1/2, -z+1/2'
'-x, -y, -z'
'x, -y-1/2, z-1/2'

loop_
_atom_site_label
_atom_site_type_symbol
_atom_site_fract_x
_atom_site_fract_y
_atom_site_fract_z
_atom_site_U_iso_or_equiv
_atom_site_adp_type
_atom_site_occupancy
_atom_site_site_symmetry_order
_atom_site_calc_flag
_atom_site_refinement_flags_posn
C1 C 0.3541(12) 0.56924(19) 0.7124(3) 0.0579(10) Uani 1 1 d .
C2 C 0.5230(12) 0.5448(2) 0.8015(3) 0.0578(10) Uani 1 1 d .
C3 C 0.5965(12) 0.47837(19) 0.8129(3) 0.0609(11) Uani 1 1 d .
H3 H 0.7098 0.4634 0.8725 0.073 Uiso 1 1 calc R
C4 C 0.5008(11) 0.43502(19) 0.7357(3) 0.0589(10) Uani 1 1 d .
C5 C 0.3407(13) 0.4580(2) 0.6461(3) 0.0639(11) Uani 1 1 d .
H5 H 0.2817 0.4290 0.5927 0.077 Uiso 1 1 calc R
C6 C 0.2690(12) 0.5234(2) 0.6361(3) 0.0645(12) Uani 1 1 d .
H6 H 0.1585 0.5378 0.5757 0.077 Uiso 1 1 calc R
C7 C 0.1144(13) 0.6669(2) 0.6217(3) 0.0619(11) Uani 1 1 d .
C8 C -0.0542(15) 0.7733(2) 0.5657(4) 0.0822(16) Uani 1 1 d .
H8A H 0.0974 0.7748 0.5064 0.123 Uiso 1 1 calc GR
H8B H -0.0803 0.8166 0.5941 0.123 Uiso 1 1 calc GR
H8C H -0.2745 0.7569 0.5441 0.123 Uiso 1 1 calc GR
C9 C 0.4590(15) 0.3236(2) 0.6801(4) 0.0772(14) Uani 1 1 d .
H9A H 0.5692 0.3306 0.6137 0.116 Uiso 1 1 calc GR
H9B H 0.2150 0.3286 0.6721 0.116 Uiso 1 1 calc GR
H9C H 0.5093 0.2802 0.7048 0.116 Uiso 1 1 calc GR
N1 N 0.2704(10) 0.63568(16) 0.7027(3) 0.0664(11) Uani 1 1 d .
H1 H 0.3252 0.6600 0.7552 0.080 Uiso 1 1 calc R
N2 N 0.6345(11) 0.58727(19) 0.8878(3) 0.0688(10) Uani 1 1 d .
O1 O 0.5643(13) 0.64565(16) 0.8868(3) 0.1006(15) Uani 1 1 d .
O2 O 0.8056(12) 0.56396(16) 0.9578(3) 0.1001(14) Uani 1 1 d .
O3 O 0.5834(10) 0.37063(13) 0.7542(2) 0.0762(10) Uani 1 1 d .
O4 O 0.0127(11) 0.64313(14) 0.5421(2) 0.0833(11) Uani 1 1 d .
O5 O 0.0884(11) 0.73056(14) 0.6449(2) 0.0797(10) Uani 1 1 d .

loop_
_atom_site_aniso_label
_atom_site_aniso_U_11
_atom_site_aniso_U_22
_atom_site_aniso_U_33
_atom_site_aniso_U_23
_atom_site_aniso_U_13
_atom_site_aniso_U_12
C1 0.059(3) 0.061(2) 0.053(2) -0.0007(18) -0.009(2) -0.003(2)
C2 0.062(3) 0.066(2) 0.0449(19) -0.0030(18) -0.0036(19) -0.006(2)
C3 0.062(3) 0.073(2) 0.0480(19) 0.0056(19) -0.0126(19) -0.002(2)
C4 0.061(3) 0.063(2) 0.053(2) 0.0046(18) -0.005(2) -0.003(2)
C5 0.074(3) 0.063(2) 0.055(2) -0.003(2) -0.012(2) -0.004(2)
C6 0.073(3) 0.071(3) 0.050(2) -0.0014(19) -0.018(2) 0.000(2)
C7 0.065(3) 0.064(2) 0.056(2) 0.0045(19) -0.012(2) -0.002(2)
C8 0.093(4) 0.072(3) 0.081(3) 0.013(2) -0.022(3) 0.006(3)
C9 0.087(4) 0.062(2) 0.082(3) 0.002(2) -0.022(3) 0.002(2)
N1 0.083(3) 0.062(2) 0.0547(19) -0.0040(16) -0.0203(19) 0.0012(18)
N2 0.078(3) 0.079(2) 0.0489(18) -0.0009(17) -0.015(2) -0.001(2)
O1 0.146(4) 0.077(2) 0.078(2) -0.0171(18) -0.049(3) 0.018(2)
O2 0.131(4) 0.097(2) 0.072(2) -0.008(2) -0.050(2) 0.009(2)
O3 0.099(3) 0.0599(16) 0.0695(17) 0.0015(14) -0.0210(19) 0.0054(17)
O4 0.115(3) 0.0718(18) 0.0633(17) 0.0005(16) -0.032(2) 0.0033(18)
O5 0.108(3) 0.0595(16) 0.0720(18) 0.0010(15) -0.0303(19) 0.0033(18)

loop_
_atom_type_symbol
_atom_type_description
_atom_type_scat_dispersion_real
_atom_type_scat_dispersion_imag
_atom_type_scat_source
C C 0.0181 0.0091 'International Tables Vol C Tables 4.2.6.8 and 6.1.1.4'
H H 0.0000 0.0000 'International Tables Vol C Tables 4.2.6.8 and 6.1.1.4'
N N 0.0311 0.0180 'International Tables Vol C Tables 4.2.6.8 and 6.1.1.4'
O O 0.0492 0.0322 'International Tables Vol C Tables 4.2.6.8 and 6.1.1.4'

loop_
_geom_angle_atom_site_label_1
_geom_angle_atom_site_label_2
_geom_angle_atom_site_label_3
_geom_angle
C6 C1 C2 116.1(4)
C6 C1 N1 122.3(4)
N1 C1 C2 121.6(3)
C1 C2 N2 122.5(4)
C3 C2 C1 121.7(3)
C3 C2 N2 115.9(3)
C2 C3 H3 120.1
C4 C3 C2 119.7(4)
C4 C3 H3 120.1
C3 C4 C5 119.7(4)
O3 C4 C3 115.4(3)
O3 C4 C5 124.9(4)
C4 C5 H5 120.1
C6 C5 C4 119.9(4)
C6 C5 H5 120.1
C1 C6 H6 118.6
C5 C6 C1 122.9(4)
C5 C6 H6 118.6
O4 C7 N1 127.3(4)
O4 C7 O5 124.0(4)
O5 C7 N1 108.7(3)
H8A C8 H8B 109.5
H8A C8 H8C 109.5
H8B C8 H8C 109.5
O5 C8 H8A 109.5
O5 C8 H8B 109.5
O5 C8 H8C 109.5
H9A C9 H9B 109.5
H9A C9 H9C 109.5
H9B C9 H9C 109.5
O3 C9 H9A 109.5
O3 C9 H9B 109.5
O3 C9 H9C 109.5
C1 N1 H1 115.6
C7 N1 C1 128.7(3)
C7 N1 H1 115.6
O1 N2 C2 120.1(3)
O2 N2 C2 119.0(4)
O2 N2 O1 120.9(3)
C4 O3 C9 116.6(3)
C7 O5 C8 117.4(3)

loop_
_geom_bond_atom_site_label_1
_geom_bond_atom_site_label_2
_geom_bond_distance
C1 C2 1.403(5)
C1 C6 1.387(5)
C1 N1 1.399(5)
C2 C3 1.392(5)
C2 N2 1.464(5)
C3 H3 0.9300
C3 C4 1.374(5)
C4 C5 1.382(5)
C4 O3 1.372(5)
C5 H5 0.9300
C5 C6 1.369(6)
C6 H6 0.9300
C7 N1 1.356(5)
C7 O4 1.192(5)
C7 O5 1.335(5)
C8 H8A 0.9600
C8 H8B 0.9600
C8 H8C 0.9600
C8 O5 1.444(5)
C9 H9A 0.9600
C9 H9B 0.9600
C9 H9C 0.9600
C9 O3 1.429(5)
N1 H1 0.8600
N2 O1 1.221(5)
N2 O2 1.211(4)

loop_
_geom_hbond_atom_site_label_D
_geom_hbond_atom_site_label_H
_geom_hbond_atom_site_label_A
_geom_hbond_distance_DH
_geom_hbond_distance_HA
_geom_hbond_distance_DA
_geom_hbond_angle_DHA
N1 H1 O1 0.86 1.94 2.617(4) 134.8

loop_
_geom_torsion_atom_site_label_1
_geom_torsion_atom_site_label_2
_geom_torsion_atom_site_label_3
_geom_torsion_atom_site_label_4
_geom_torsion
C1 C2 C3 C4 -0.4(7)
C1 C2 N2 O1 4.2(8)
C1 C2 N2 O2 -173.5(5)
C2 C1 C6 C5 0.5(7)
C2 C1 N1 C7 178.7(5)
C2 C3 C4 C5 1.7(7)
C2 C3 C4 O3 -179.8(4)
C3 C2 N2 O1 -176.1(5)
C3 C2 N2 O2 6.2(7)
C3 C4 C5 C6 -2.0(8)
C3 C4 O3 C9 174.3(5)
C4 C5 C6 C1 0.8(8)
C5 C4 O3 C9 -7.3(7)
C6 C1 C2 C3 -0.8(7)
C6 C1 C2 N2 178.9(4)
C6 C1 N1 C7 -2.8(8)
N1 C1 C2 C3 177.8(5)
N1 C1 C2 N2 -2.5(7)
N1 C1 C6 C5 -178.1(5)
N1 C7 O5 C8 176.6(5)
N2 C2 C3 C4 179.9(4)
O3 C4 C5 C6 179.7(5)
O4 C7 N1 C1 1.0(9)
O4 C7 O5 C8 -3.6(8)
O5 C7 N1 C1 -179.3(4)

loop_
_twin_individual_id
_twin_individual_mass_fraction_refined
1 0.553(3)
2 0.447(3)
